data_7702363
loop_
_publ_author_name
'Deeming, Antony J.'
'Shinhmar, Mukesh K.'
'Arce, Alejandro J.'
'De Sanctis, Ysaura'

_publ_section_title
;
 Two different types of 2-thienyl bridge in dinuclear manganese and
 rhenium compounds
;
_journal_issue 7
_journal_name_full 'Journal of the Chemical Society, Dalton Transactions'
_journal_page_first 1153
_journal_paper_doi 10.1039/a809845j
_journal_year 1999
_chemical_formula_structural '[Re2(Ph2PC4H3S)(CO)8]'
_chemical_formula_sum 'C24 H13 O8 P Re2 S'
_chemical_formula_weight 864.77
_chemical_name_systematic
; 
 [Re2(mu-Ph2PC4H3S)(CO)8] (COMPOUND 4 IN DALTON PAPER 8/09845J)
;
_space_group_IT_number 61
_space_group_name_Hall '-P 2bc 2ac'
_space_group_name_H-M_alt 'P c a b'
_symmetry_cell_setting orthorhombic
_symmetry_space_group_name_H-M 'P c a b'
_atom_sites_solution_hydrogens geom
_atom_sites_solution_primary direct
_atom_sites_solution_secondary difmap
_audit_creation_method SHELXL
_cell_angle_alpha 90.00
_cell_angle_beta 90.00
_cell_angle_gamma 90.00
_cell_formula_units_Z 8
_cell_length_a 14.781(5)
_cell_length_b 16.863(5)
_cell_length_c 20.407(7)
_cell_measurement_reflns_used 33
_cell_measurement_temperature 293(2)
_cell_measurement_theta_max 13.3
_cell_measurement_theta_min 6.5
_cell_volume 5086(3)
_computing_cell_refinement 'SHELXTL PLUS'
_computing_data_collection 'SHELXTL PLUS'
_computing_data_reduction 'SHELXTL PLUS'
_computing_molecular_graphics 'SHELXTL PLUS'
_computing_publication_material 'SHELXL-93 (Sheldrick, 1993)'
_computing_structure_refinement 'SHELXL-93 (Sheldrick, 1993)'
_computing_structure_solution 'SHELXS-86 (Sheldrick, 1990)'
_diffrn_ambient_temperature 293(2)
_diffrn_measurement_device 'Nicolet R3v/m'
_diffrn_measurement_method 'omega scans'
_diffrn_radiation_monochromator graphite
_diffrn_radiation_source 'fine-focus sealed tube'
_diffrn_radiation_type MoK\a
_diffrn_radiation_wavelength 0.71073
_diffrn_reflns_av_R_equivalents 0.0000
_diffrn_reflns_av_sigmaI/netI 0.0418
_diffrn_reflns_limit_h_max 17
_diffrn_reflns_limit_h_min 0
_diffrn_reflns_limit_k_max 20
_diffrn_reflns_limit_k_min 0
_diffrn_reflns_limit_l_max 24
_diffrn_reflns_limit_l_min 0
_diffrn_reflns_number 4392
_diffrn_reflns_theta_max 24.98
_diffrn_reflns_theta_min 2.71
_diffrn_standards_decay_% 0
_diffrn_standards_interval_count 97
_diffrn_standards_number 3
_exptl_absorpt_coefficient_mu 9.702
_exptl_absorpt_correction_T_max 1.000
_exptl_absorpt_correction_T_min 0.690
_exptl_absorpt_correction_type 'semi-empirical, psi-scans'
_exptl_crystal_colour 'pale yellow'
_exptl_crystal_density_diffrn 2.259
_exptl_crystal_description block
_exptl_crystal_F_000 3216
_exptl_crystal_size_max 0.35
_exptl_crystal_size_mid 0.28
_exptl_crystal_size_min 0.22
_refine_diff_density_max 1.684
_refine_diff_density_min -1.939
_refine_diff_density_rms 0.207
_refine_ls_extinction_coef 0.00120(8)
_refine_ls_extinction_expression Fc^*^=kFc[1+0.001xFc^2^\l^3^/sin(2\q)]^-1/4^
_refine_ls_extinction_method SHELXL
_refine_ls_goodness_of_fit_all 1.034
_refine_ls_goodness_of_fit_obs 1.047
_refine_ls_matrix_type full
_refine_ls_number_parameters 326
_refine_ls_number_reflns 4384
_refine_ls_number_restraints 0
_refine_ls_restrained_S_all 1.051
_refine_ls_restrained_S_obs 1.047
_refine_ls_R_factor_all 0.0568
_refine_ls_R_factor_obs 0.0407
_refine_ls_shift/esd_max 0.001
_refine_ls_shift/esd_mean 0.000
_refine_ls_structure_factor_coef Fsqd
_refine_ls_weighting_details 'w=1/[\s^2^(Fo^2^)+(0.0668P)^2^+9.9952P] where P=(Fo^2^+2Fc^2^)/3'
_refine_ls_weighting_scheme calc
_refine_ls_wR_factor_all 0.1146
_refine_ls_wR_factor_obs 0.0995
_reflns_number_observed 3387
_reflns_number_total 4392
_reflns_observed_criterion >2sigma(I)
_cod_data_source_file 809845j.txt
_cod_data_source_block str405
_cod_depositor_comments
;
The following automatic conversions were performed:

data item '_refine_ls_weighting_scheme' value 'calc
w=1/[\s^2^(Fo^2^)+(0.0668P)^2^+9.9952P] where P=(Fo^2^+2Fc^2^)/3' was
changed to 'calc'. A new data item '_refine_ls_weighting_details' was
created with the value set to
'w=1/[\s^2^(Fo^2^)+(0.0668P)^2^+9.9952P] where P=(Fo^2^+2Fc^2^)/3'.

Automatic conversion script
Id: cif_fix_values 6909 2019-04-08 15:41:33Z antanas 
;
_cod_original_cell_volume 5086.5(29)
_cod_original_sg_symbol_H-M Pcab
_cod_database_code 7702363

loop_
_symmetry_equiv_pos_as_xyz
'x, y, z'
'-x+1/2, y, z+1/2'
'x+1/2, -y+1/2, z'
'-x, -y+1/2, z+1/2'
'-x, -y, -z'
'x-1/2, -y, -z-1/2'
'-x-1/2, y-1/2, -z'
'x, y-1/2, -z-1/2'

loop_
_atom_site_aniso_label
_atom_site_aniso_U_11
_atom_site_aniso_U_22
_atom_site_aniso_U_33
_atom_site_aniso_U_23
_atom_site_aniso_U_13
_atom_site_aniso_U_12
Re1 0.0390(3) 0.0225(2) 0.0366(2) 0.0004(2) 0.0036(2) -0.0033(2)
Re2 0.0360(3) 0.0265(2) 0.0315(2) 0.0015(2) 0.0016(2) 0.0013(2)
S1 0.0406(13) 0.0252(13) 0.0356(12) 0.0002(10) 0.0007(10) 0.0043(11)
P1 0.0305(12) 0.0219(12) 0.0337(12) 0.0010(10) 0.0020(10) -0.0013(10)
C1 0.041(5) 0.028(5) 0.031(5) -0.003(4) 0.001(4) -0.005(5)
C2 0.053(7) 0.043(7) 0.043(6) -0.003(5) -0.001(5) -0.009(6)
C3 0.063(8) 0.028(6) 0.065(7) 0.001(5) -0.003(6) -0.015(6)
C4 0.068(8) 0.022(5) 0.038(5) -0.002(4) -0.003(5) 0.008(5)
C31 0.033(5) 0.034(6) 0.031(5) -0.003(4) -0.006(4) -0.005(4)
C32 0.037(6) 0.047(7) 0.036(5) -0.001(5) -0.002(4) -0.003(5)
C33 0.041(6) 0.050(7) 0.043(6) 0.003(5) 0.003(5) -0.004(5)
C34 0.043(6) 0.086(10) 0.048(6) -0.010(7) 0.017(5) 0.014(7)
C35 0.052(7) 0.057(8) 0.062(8) 0.005(6) 0.010(6) 0.025(6)
C36 0.045(6) 0.040(7) 0.046(6) 0.007(5) 0.005(5) 0.009(5)
C41 0.025(5) 0.042(6) 0.033(5) -0.003(4) 0.003(4) 0.003(4)
C42 0.044(6) 0.032(6) 0.049(6) 0.001(5) -0.001(5) 0.001(5)
C43 0.054(7) 0.048(7) 0.031(5) -0.004(5) -0.010(5) -0.011(6)
C44 0.049(7) 0.084(11) 0.052(7) 0.008(7) -0.015(6) 0.009(7)
C45 0.075(9) 0.066(9) 0.054(7) 0.014(7) -0.018(7) 0.033(7)
C46 0.045(6) 0.047(7) 0.059(7) -0.010(6) -0.008(5) 0.013(6)
C11 0.060(8) 0.027(6) 0.062(7) 0.001(5) 0.007(6) 0.002(5)
O11 0.099(8) 0.042(5) 0.082(6) -0.033(5) 0.002(6) -0.007(5)
C12 0.048(7) 0.040(7) 0.043(6) -0.004(5) 0.005(5) -0.012(6)
O12 0.040(5) 0.069(6) 0.075(6) 0.000(5) -0.005(4) 0.008(4)
C13 0.074(9) 0.028(6) 0.047(6) -0.006(5) 0.021(6) 0.007(6)
O13 0.062(6) 0.070(7) 0.087(7) 0.003(6) -0.014(5) 0.029(5)
C14 0.067(8) 0.042(7) 0.058(7) 0.002(6) -0.007(6) -0.015(7)
O14 0.113(9) 0.086(8) 0.068(6) 0.033(6) 0.018(6) -0.037(7)
C21 0.049(7) 0.043(7) 0.042(6) 0.018(5) 0.006(5) 0.001(5)
O21 0.040(5) 0.100(9) 0.078(6) 0.016(5) 0.006(5) -0.001(5)
C22 0.057(7) 0.034(6) 0.047(6) -0.009(5) -0.003(5) -0.003(5)
O22 0.091(7) 0.046(5) 0.060(5) 0.030(4) -0.003(5) 0.005(5)
C23 0.045(6) 0.041(7) 0.042(6) 0.009(5) 0.007(5) 0.005(5)
O23 0.115(8) 0.047(5) 0.052(5) -0.025(4) -0.016(5) -0.004(5)
C24 0.033(6) 0.032(6) 0.046(6) -0.005(4) 0.007(5) 0.005(5)
O24 0.049(5) 0.065(6) 0.065(5) 0.000(4) 0.009(4) -0.001(5)

loop_
_atom_site_label
_atom_site_type_symbol
_atom_site_fract_x
_atom_site_fract_y
_atom_site_fract_z
_atom_site_U_iso_or_equiv
_atom_site_thermal_displace_type
_atom_site_occupancy
_atom_site_calc_flag
_atom_site_refinement_flags
Re1 Re 0.16545(3) 0.29782(2) 0.37676(2) 0.0327(2) Uani 1 d .
Re2 Re 0.19086(3) 0.42155(2) 0.48372(2) 0.0313(2) Uani 1 d .
S1 S 0.1669(2) 0.5165(2) 0.39306(12) 0.0338(6) Uani 1 d .
P1 P 0.2237(2) 0.39149(15) 0.29634(11) 0.0287(5) Uani 1 d .
C1 C 0.2420(7) 0.4897(6) 0.3309(4) 0.033(2) Uani 1 d .
C2 C 0.3015(8) 0.5476(7) 0.3201(5) 0.046(3) Uani 1 d .
H2A H 0.3463(8) 0.5465(7) 0.2861(5) 0.080 Uiso 1 d R
C3 C 0.2909(9) 0.6145(7) 0.3625(6) 0.052(3) Uani 1 d .
H3A H 0.3307(9) 0.6594(7) 0.3606(6) 0.080 Uiso 1 d R
C4 C 0.2213(8) 0.6072(6) 0.4054(5) 0.043(3) Uani 1 d .
H4A H 0.2049(8) 0.6465(6) 0.4374(5) 0.080 Uiso 1 d R
C31 C 0.3282(6) 0.3712(6) 0.2527(5) 0.032(2) Uani 1 d .
C32 C 0.3586(7) 0.4255(7) 0.2048(5) 0.040(2) Uani 1 d .
H32A H 0.3256(7) 0.4736(7) 0.1970(5) 0.080 Uiso 1 d R
C33 C 0.4380(7) 0.4098(7) 0.1690(5) 0.045(3) Uani 1 d .
H33A H 0.4600(7) 0.4471(7) 0.1372(5) 0.080 Uiso 1 d R
C34 C 0.4838(8) 0.3400(9) 0.1809(6) 0.059(3) Uani 1 d .
H34A H 0.5377(8) 0.3276(9) 0.1567(6) 0.080 Uiso 1 d R
C35 C 0.4527(8) 0.2857(8) 0.2265(6) 0.057(3) Uani 1 d .
H35A H 0.4828(8) 0.2357(8) 0.2321(6) 0.080 Uiso 1 d R
C36 C 0.3764(8) 0.3022(7) 0.2626(5) 0.044(3) Uani 1 d .
H36A H 0.3582(8) 0.2665(7) 0.2968(5) 0.080 Uiso 1 d R
C41 C 0.1468(6) 0.4107(6) 0.2273(5) 0.033(2) Uani 1 d .
C42 C 0.1348(7) 0.3519(7) 0.1820(5) 0.042(2) Uani 1 d .
H42A H 0.1657(7) 0.3021(7) 0.1867(5) 0.080 Uiso 1 d R
C43 C 0.0773(8) 0.3629(7) 0.1281(5) 0.044(3) Uani 1 d .
H43A H 0.0672(8) 0.3201(7) 0.0979(5) 0.080 Uiso 1 d R
C44 C 0.0365(9) 0.4330(9) 0.1196(6) 0.062(4) Uani 1 d .
H44A H -0.0011(9) 0.4411(9) 0.0818(6) 0.080 Uiso 1 d R
C45 C 0.0463(9) 0.4923(9) 0.1643(6) 0.065(4) Uani 1 d .
H45A H 0.0176(9) 0.5428(9) 0.1579(6) 0.080 Uiso 1 d R
C46 C 0.1015(8) 0.4814(7) 0.2190(6) 0.051(3) Uani 1 d .
H46A H 0.1084(8) 0.5226(7) 0.2511(6) 0.080 Uiso 1 d R
C11 C 0.1658(8) 0.2163(7) 0.3123(6) 0.050(3) Uani 1 d .
O11 O 0.1679(7) 0.1658(6) 0.2737(5) 0.074(3) Uani 1 d .
C12 C 0.0471(8) 0.3434(7) 0.3559(5) 0.044(3) Uani 1 d .
O12 O -0.0230(6) 0.3709(6) 0.3446(4) 0.061(2) Uani 1 d .
C13 C 0.2835(9) 0.2652(7) 0.4126(6) 0.050(3) Uani 1 d .
O13 O 0.3495(6) 0.2416(6) 0.4345(5) 0.073(3) Uani 1 d .
C14 C 0.1089(9) 0.2300(7) 0.4423(6) 0.056(3) Uani 1 d .
O14 O 0.0754(8) 0.1904(7) 0.4816(5) 0.089(4) Uani 1 d .
C21 C 0.3225(8) 0.4245(7) 0.4633(6) 0.045(3) Uani 1 d .
O21 O 0.3973(6) 0.4263(6) 0.4520(5) 0.073(3) Uani 1 d .
C22 C 0.2089(8) 0.3380(7) 0.5443(5) 0.046(3) Uani 1 d .
O22 O 0.2173(7) 0.2856(5) 0.5812(4) 0.066(3) Uani 1 d .
C23 C 0.2042(7) 0.5033(7) 0.5474(5) 0.043(3) Uani 1 d .
O23 O 0.2127(7) 0.5529(5) 0.5873(4) 0.071(3) Uani 1 d .
C24 C 0.0589(7) 0.4074(6) 0.4952(5) 0.037(2) Uani 1 d .
O24 O -0.0169(6) 0.3979(6) 0.5042(4) 0.060(2) Uani 1 d .

loop_
_atom_type_symbol
_atom_type_description
_atom_type_scat_dispersion_real
_atom_type_scat_dispersion_imag
_atom_type_scat_source
C C 0.0033 0.0016 'International Tables Vol C Tables 4.2.6.8 and 6.1.1.4'
H H 0.0000 0.0000 'International Tables Vol C Tables 4.2.6.8 and 6.1.1.4'
O O 0.0106 0.0060 'International Tables Vol C Tables 4.2.6.8 and 6.1.1.4'
P P 0.1023 0.0942 'International Tables Vol C Tables 4.2.6.8 and 6.1.1.4'
S S 0.1246 0.1234 'International Tables Vol C Tables 4.2.6.8 and 6.1.1.4'
Re Re -1.0185 7.2310 'International Tables Vol C Tables 4.2.6.8 and 6.1.1.4'

loop_
_geom_angle_atom_site_label_1
_geom_angle_atom_site_label_2
_geom_angle_atom_site_label_3
_geom_angle
_geom_angle_publ_flag
C11 Re1 C14 93.0(5) ?
C11 Re1 C12 97.8(5) ?
C14 Re1 C12 89.8(5) ?
C11 Re1 C13 93.0(5) ?
C14 Re1 C13 87.8(5) ?
C12 Re1 C13 169.0(4) ?
C11 Re1 P1 90.1(4) ?
C14 Re1 P1 174.4(4) ?
C12 Re1 P1 85.1(3) ?
C13 Re1 P1 96.8(3) ?
C11 Re1 Re2 172.3(4) ?
C14 Re1 Re2 87.9(4) ?
C12 Re1 Re2 89.8(3) ?
C13 Re1 Re2 79.4(3) ?
P1 Re1 Re2 89.72(6) yes
C22 Re2 C23 94.5(5) ?
C22 Re2 C24 88.4(5) ?
C23 Re2 C24 96.2(4) ?
C22 Re2 C21 91.0(5) ?
C23 Re2 C21 91.3(5) ?
C24 Re2 C21 172.5(5) ?
C22 Re2 S1 172.2(3) ?
C23 Re2 S1 93.3(3) ?
C24 Re2 S1 91.5(3) ?
C21 Re2 S1 88.2(3) ?
C22 Re2 Re1 88.6(3) ?
C23 Re2 Re1 176.8(3) ?
C24 Re2 Re1 83.2(3) ?
C21 Re2 Re1 89.3(4) ?
S1 Re2 Re1 83.67(7) yes
C1 S1 C4 92.2(5) ?
C1 S1 Re2 106.5(3) yes
C4 S1 Re2 113.2(4) yes
C31 P1 C1 103.6(5) yes
C31 P1 C41 100.5(4) yes
C1 P1 C41 103.2(5) yes
C31 P1 Re1 120.6(4) yes
C1 P1 Re1 112.4(3) yes
C41 P1 Re1 114.4(3) yes
C2 C1 S1 110.5(8) ?
C2 C1 P1 134.4(8) ?
S1 C1 P1 115.0(5) ?
C1 C2 C3 113.9(11) ?
C4 C3 C2 113.7(10) ?
C3 C4 S1 109.6(8) ?
C36 C31 C32 118.9(9) ?
C36 C31 P1 121.8(8) ?
C32 C31 P1 119.2(8) ?
C33 C32 C31 120.2(10) ?
C34 C33 C32 118.5(11) ?
C35 C34 C33 121.3(10) ?
C36 C35 C34 120.0(11) ?
C31 C36 C35 121.0(11) ?
C42 C41 C46 118.8(9) ?
C42 C41 P1 118.0(8) ?
C46 C41 P1 123.1(8) ?
C41 C42 C43 120.8(10) ?
C44 C43 C42 119.5(11) ?
C43 C44 C45 121.0(11) ?
C44 C45 C46 120.1(12) ?
C41 C46 C45 119.8(11) ?
O11 C11 Re1 178.3(11) ?
O12 C12 Re1 178.8(9) ?
O13 C13 Re1 175.5(11) ?
O14 C14 Re1 179.4(12) ?
O21 C21 Re2 179.7(7) ?
O22 C22 Re2 177.9(11) ?
O23 C23 Re2 179.1(10) ?
O24 C24 Re2 177.3(10) ?

loop_
_geom_bond_atom_site_label_1
_geom_bond_atom_site_label_2
_geom_bond_distance
_geom_bond_publ_flag
Re1 C11 1.903(12) yes
Re1 C14 1.949(13) yes
Re1 C12 1.958(12) yes
Re1 C13 1.969(14) yes
Re1 P1 2.435(2) yes
Re1 Re2 3.0428(9) yes
Re2 C22 1.894(12) yes
Re2 C23 1.905(12) yes
Re2 C24 1.979(11) yes
Re2 C21 1.991(12) yes
Re2 S1 2.473(3) yes
S1 C1 1.744(10) yes
S1 C4 1.746(11) yes
P1 C31 1.816(10) ?
P1 C1 1.821(10) ?
P1 C41 1.839(10) ?
C1 C2 1.333(15) yes
C2 C3 1.43(2) yes
C3 C4 1.36(2) yes
C31 C36 1.379(15) ?
C31 C32 1.413(15) ?
C32 C33 1.41(2) ?
C33 C34 1.38(2) ?
C34 C35 1.38(2) ?
C35 C36 1.37(2) ?
C41 C42 1.368(15) ?
C41 C46 1.378(15) ?
C42 C43 1.402(14) ?
C43 C44 1.34(2) ?
C44 C45 1.36(2) ?
C45 C46 1.40(2) ?
C11 O11 1.160(14) ?
C12 O12 1.158(14) ?
C13 O13 1.146(15) ?
C14 O14 1.154(14) ?
C21 O21 1.130(14) ?
C22 O22 1.167(14) ?
C23 O23 1.174(14) ?
C24 O24 1.148(13) ?
